data_7228879
loop_
_publ_author_name
'Wei, Zhen'
'Zhang, Zong-Hui'
'Wang, Meng Meng'
'xu, ling'
'Liu, Bing'
'Jiao, Huan'

_publ_section_title
;
 Combination effect of ligand and ionic liquid components on the structure
 and property in manganese metal--organic frameworks
;
_journal_name_full CrystEngComm
_journal_paper_doi 10.1039/C7CE01216K
_journal_year 2017
_chemical_formula_moiety '0.5(C84 H48 Mn4 O30), C9 H2 N3, C10 N3'
_chemical_formula_sum 'C61 H26 Mn2 N6 O15'
_chemical_formula_weight 1192.76
_chemical_name_systematic
;
 ? 
;
_space_group_crystal_system monoclinic
_space_group_IT_number 12
_space_group_name_Hall '-C 2y'
_space_group_name_H-M_alt 'C 1 2/m 1'
_symmetry_space_group_name_Hall '-C 2y'
_symmetry_space_group_name_H-M 'C 1 2/m 1'
_atom_sites_solution_hydrogens geom
_atom_sites_solution_primary direct
_atom_sites_solution_secondary difmap
_audit_block_doi 10.5517/ccdc.csd.cc1p9mg2
_audit_creation_date 2017-06-24
_audit_creation_method
;
Olex2 1.2
(compiled 2017.03.28 svn.r3405 for OlexSys, GUI svn.r5335)
;
_audit_update_record
;
2017-06-26 deposited with the CCDC.
2017-08-08 downloaded from the CCDC.
;
_cell_angle_alpha 90.00
_cell_angle_beta 118.718(4)
_cell_angle_gamma 90.00
_cell_formula_units_Z 4
_cell_length_a 18.2596(9)
_cell_length_b 21.4975(8)
_cell_length_c 16.3016(6)
_cell_measurement_reflns_used 6789
_cell_measurement_temperature 293(2)
_cell_measurement_theta_max 28.6600
_cell_measurement_theta_min 3.4770
_cell_volume 5611.9(5)
_computing_cell_refinement 'CrystalClear (Rigaku Corp., 2002)'
_computing_data_collection 'CrystalClear (Rigaku Corp., 2002)'
_computing_data_reduction 'CrystalClear (Rigaku Corp., 2002)'
_computing_molecular_graphics 'Siemens SHELXTL^TM^ 5'
_computing_publication_material 'Siemens SHELXTL^TM^ 5'
_computing_structure_refinement 'Siemens SHELXTL^TM^ 5'
_computing_structure_solution 'Siemens SHELXTL^TM^ 5'
_diffrn_ambient_temperature 293(2)
_diffrn_measured_fraction_theta_full 0.983
_diffrn_measured_fraction_theta_max 0.983
_diffrn_measurement_device_type 'Rigaku Mercury CCD'
_diffrn_measurement_method \w
_diffrn_radiation_monochromator graphite
_diffrn_radiation_type MoK\a
_diffrn_radiation_wavelength 0.71073
_diffrn_reflns_av_R_equivalents 0.0403
_diffrn_reflns_av_unetI/netI 0.0314
_diffrn_reflns_limit_h_max 21
_diffrn_reflns_limit_h_min -21
_diffrn_reflns_limit_k_max 25
_diffrn_reflns_limit_k_min -25
_diffrn_reflns_limit_l_max 19
_diffrn_reflns_limit_l_min -19
_diffrn_reflns_number 26315
_diffrn_reflns_theta_full 25.03
_diffrn_reflns_theta_max 25.03
_diffrn_reflns_theta_min 3.78
_diffrn_source 'rotating-anode generator'
_exptl_absorpt_coefficient_mu 0.525
_exptl_absorpt_correction_T_max 0.9494
_exptl_absorpt_correction_T_min 0.8175
_exptl_absorpt_correction_type multi-scan
_exptl_absorpt_process_details 'Sphere (CrystalClear)'
_exptl_crystal_colour colorless
_exptl_crystal_density_diffrn 1.412
_exptl_crystal_density_method 'not measured'
_exptl_crystal_description block
_exptl_crystal_F_000 2416
_exptl_crystal_size_max 0.4
_exptl_crystal_size_mid 0.2
_exptl_crystal_size_min 0.1
_refine_diff_density_max 1.232
_refine_diff_density_min -0.544
_refine_diff_density_rms 0.097
_refine_ls_extinction_method none
_refine_ls_goodness_of_fit_ref 1.088
_refine_ls_hydrogen_treatment mixed
_refine_ls_matrix_type full
_refine_ls_number_parameters 396
_refine_ls_number_reflns 5019
_refine_ls_number_restraints 68
_refine_ls_restrained_S_all 1.100
_refine_ls_R_factor_all 0.0731
_refine_ls_R_factor_gt 0.0588
_refine_ls_shift/su_max 0.000
_refine_ls_shift/su_mean 0.000
_refine_ls_structure_factor_coef Fsqd
_refine_ls_weighting_details 'calc w=1/[\s^2^(Fo^2^)+(0.1019P)^2^+6.4723P] where P=(Fo^2^+2Fc^2^)/3'
_refine_ls_weighting_scheme calc
_refine_ls_wR_factor_gt 0.1596
_refine_ls_wR_factor_ref 0.1716
_reflns_number_gt 3992
_reflns_number_total 5019
_reflns_threshold_expression >2sigma(I)
_cod_data_source_file c7ce01216k2.cif
_cod_data_source_block 12_CCDC1
_cod_original_cell_volume 5611.9(4)
_cod_database_code 7228879
_olex2_refinement_description
;
1. Fixed Uiso
 At 1.2 times of:
  All C(H) groups
2. Restrained distances
 N41-C44
 1.25 with sigma of 0.02
 N41-C45
 1.25 with sigma of 0.02
 C45-C46
 1.25 with sigma of 0.02
 N41-N42
 1.25 with sigma of 0.02
3. Rigid bond restraints
 N41, N42
 with sigma for 1-2 distances of 0.01 and sigma for 1-3 distances of 0.005
 N41, C45
 with sigma for 1-2 distances of 0.006 and sigma for 1-3 distances of 0.003
 N42, C44
 with sigma for 1-2 distances of 0.01 and sigma for 1-3 distances of 0.005
 C41, C44
 with sigma for 1-2 distances of 0.01 and sigma for 1-3 distances of 0.005
 N41, C44
 with sigma for 1-2 distances of 0.01 and sigma for 1-3 distances of 0.005
 C8, C9
 with sigma for 1-2 distances of 0.01 and sigma for 1-3 distances of 0.005
 N42, C45
 with sigma for 1-2 distances of 0.006 and sigma for 1-3 distances of 0.003
 N42, C46
 with sigma for 1-2 distances of 0.0002 and sigma for 1-3 distances of 0.0001
 C46, C45
 with sigma for 1-2 distances of 0.01 and sigma for 1-3 distances of 0.005
 C48, C49
 with sigma for 1-2 distances of 0.01 and sigma for 1-3 distances of 0.005
 C41, N41
 with sigma for 1-2 distances of 0.01 and sigma for 1-3 distances of 0.005
4. Uiso/Uaniso restraints and constraints
Uanis(N1) \\sim Ueq, Uanis(C7) \\sim Ueq, Uanis(C8) \\sim Ueq, Uanis(C9) \\sim
Ueq, Uanis(N41) \\sim Ueq, Uanis(C41) \\sim Ueq, Uanis(C44) \\sim Ueq: with
sigma of 0.01 and sigma for terminal atoms of 0.005
Uanis(N42) \\sim Ueq: with sigma of 0.004 and sigma for terminal atoms of 0.002
Uanis(C45) \\sim Ueq: with sigma of 0.002 and sigma for terminal atoms of 0.001
5.a Aromatic/amide H refined with riding coordinates:
 C12(H12A), C13(H13A), C15(H15A), C16(H16A), C22(H22A), C23(H23A), C25(H25A),
 C26(H26A), C32(H32A), C33(H33A), C35(H35A), C36(H36A), C1(H1A)
;
_olex2_submission_special_instructions 'No special instructions were received'

loop_
_space_group_symop_id
_space_group_symop_operation_xyz
1 'x, y, z'
2 '-x, y, -z'
3 'x+1/2, y+1/2, z'
4 '-x+1/2, y+1/2, -z'
5 '-x, -y, -z'
6 'x, -y, z'
7 '-x+1/2, -y+1/2, -z'
8 'x+1/2, -y+1/2, z'

loop_
_atom_site_label
_atom_site_type_symbol
_atom_site_fract_x
_atom_site_fract_y
_atom_site_fract_z
_atom_site_U_iso_or_equiv
_atom_site_adp_type
_atom_site_occupancy
_atom_site_symmetry_multiplicity
_atom_site_calc_flag
_atom_site_refinement_flags
Mn1 Mn 0.11213(3) 0.24156(2) 0.01371(3) 0.0280(2) Uani 1 1 d .
O11 O 0.10931(15) 0.18972(13) 0.12397(16) 0.0462(7) Uani 1 1 d .
O12 O -0.02275(14) 0.18258(12) 0.09463(15) 0.0415(6) Uani 1 1 d .
C11 C 0.0846(2) 0.17089(16) 0.2503(2) 0.0314(7) Uani 1 1 d .
C12 C 0.1685(2) 0.16386(19) 0.3119(2) 0.0414(9) Uani 1 1 d .
H12A H 0.2065 0.1624 0.2893 0.050 Uiso 1 1 calc R
C13 C 0.1967(2) 0.1591(2) 0.4066(2) 0.0442(9) Uani 1 1 d .
H13A H 0.2535 0.1545 0.4472 0.053 Uiso 1 1 calc R
C14 C 0.1413(2) 0.16100(17) 0.4424(2) 0.0351(8) Uani 1 1 d .
C15 C 0.0571(2) 0.16755(19) 0.3797(2) 0.0408(8) Uani 1 1 d .
H15A H 0.0190 0.1689 0.4022 0.049 Uiso 1 1 calc R
C16 C 0.0284(2) 0.17204(18) 0.2851(2) 0.0370(8) Uani 1 1 d .
H16A H -0.0286 0.1759 0.2443 0.044 Uiso 1 1 calc R
C17 C 0.0538(2) 0.18184(15) 0.1476(2) 0.0324(7) Uani 1 1 d .
O21 O 0.31013(17) 0.18956(14) 0.89083(16) 0.0505(7) Uani 1 1 d .
O22 O 0.19551(17) 0.13891(16) 0.86288(17) 0.0593(8) Uani 1 1 d .
C21 C 0.2213(2) 0.15844(16) 0.7364(2) 0.0335(7) Uani 1 1 d .
C22 C 0.2695(2) 0.18655(18) 0.7030(2) 0.0409(8) Uani 1 1 d .
H22A H 0.3192 0.2058 0.7447 0.049 Uiso 1 1 calc R
C23 C 0.2453(2) 0.18661(19) 0.6083(2) 0.0414(9) Uani 1 1 d .
H23A H 0.2787 0.2059 0.5872 0.050 Uiso 1 1 calc R
C24 C 0.1710(2) 0.15783(18) 0.5444(2) 0.0370(8) Uani 1 1 d .
C25 C 0.1253(2) 0.1266(2) 0.5796(2) 0.0445(9) Uani 1 1 d .
H25A H 0.0775 0.1048 0.5389 0.053 Uiso 1 1 calc R
C26 C 0.1494(2) 0.12753(19) 0.6734(2) 0.0424(9) Uani 1 1 d .
H26A H 0.1171 0.1071 0.6950 0.051 Uiso 1 1 calc R
C27 C 0.2439(2) 0.16320(18) 0.8379(2) 0.0377(8) Uani 1 1 d .
O31 O 0.11049(14) 0.29453(13) -0.10464(14) 0.0397(6) Uani 1 1 d .
O32 O -0.00904(17) 0.34549(14) -0.15444(16) 0.0502(7) Uani 1 1 d .
C31 C 0.03553(19) 0.32240(15) -0.2651(2) 0.0305(7) Uani 1 1 d .
C32 C 0.0972(2) 0.30220(17) -0.2855(2) 0.0366(8) Uani 1 1 d .
H32A H 0.1483 0.2888 -0.2374 0.044 Uiso 1 1 calc R
C33 C 0.0832(2) 0.30192(18) -0.3772(2) 0.0380(8) Uani 1 1 d .
H33A H 0.1253 0.2882 -0.3895 0.046 Uiso 1 1 calc R
C34 C 0.00797(19) 0.32154(17) -0.4507(2) 0.0337(8) Uani 1 1 d .
C35 C -0.0531(2) 0.34171(19) -0.4293(2) 0.0411(9) Uani 1 1 d .
H35A H -0.1045 0.3548 -0.4774 0.049 Uiso 1 1 calc R
C36 C -0.0395(2) 0.34284(19) -0.3386(2) 0.0395(8) Uani 1 1 d .
H36A H -0.0812 0.3575 -0.3263 0.047 Uiso 1 1 calc R
C37 C 0.0467(2) 0.32094(16) -0.1673(2) 0.0335(7) Uani 1 1 d .
N1 N 0.1289(3) 0.4705(3) 0.0384(4) 0.121(2) Uani 1 1 d U
N2 N 0.1040(3) 0.5000 0.1470(4) 0.0680(15) Uani 1 2 d S
C1 C 0.1135(3) 0.4497(3) 0.1068(4) 0.0814(15) Uani 1 1 d .
H1A H 0.1103 0.4086 0.1223 0.098 Uiso 1 1 calc R
C4 C 0.1470(8) 0.4483(7) -0.0313(9) 0.200(5) Uani 1 1 d .
C5 C 0.0952(7) 0.5000 0.2351(8) 0.108(3) Uani 1 2 d S
C6 C 0.1785(6) 0.5000 0.3190(6) 0.090(2) Uani 1 2 d S
C7 C 0.1701(9) 0.5000 0.4078(9) 0.135(4) Uani 1 2 d SU
C8 C 0.2578(11) 0.5000 0.4942(11) 0.168(5) Uani 1 2 d SU
C9 C 0.2517(12) 0.5000 0.5825(14) 0.196(6) Uani 1 2 d SU
N41 N -0.342(4) 0.5000 0.184(4) 0.504(13) Uani 1 2 d SDU
N42 N -0.373(2) 0.5536(17) 0.145(3) 0.510(13) Uani 1 1 d DU
C41 C -0.214(2) 0.5344(19) 0.218(3) 0.470(15) Uani 1 1 d U
C44 C -0.263(5) 0.5000 0.218(5) 0.499(15) Uani 1 2 d SDU
C45 C -0.396(4) 0.5000 0.098(3) 0.497(13) Uani 1 2 d SDU
C46 C -0.3830(7) 0.4779(17) 0.0371(12) 0.349(12) Uani 1 1 d DU
C47 C -0.3981(5) 0.4516(4) -0.0420(10) 0.144(4) Uani 1 1 d .
C48 C -0.4063(5) 0.5000 -0.0910(7) 0.081(2) Uani 1 2 d SU
C49 C -0.4265(17) 0.5000 -0.1923(14) 0.272(12) Uani 1 2 d SU
O1W O 0.21453(14) 0.18365(12) 0.02389(15) 0.0386(6) Uani 1 1 d .
O2W O 0.0000 0.29780(15) 0.0000 0.0317(7) Uani 1 2 d S

loop_
_atom_site_aniso_label
_atom_site_aniso_U_11
_atom_site_aniso_U_22
_atom_site_aniso_U_33
_atom_site_aniso_U_23
_atom_site_aniso_U_13
_atom_site_aniso_U_12
Mn1 0.0278(3) 0.0414(3) 0.0160(3) -0.00014(18) 0.0115(2) -0.0013(2)
O11 0.0401(14) 0.0754(19) 0.0300(12) 0.0148(12) 0.0223(11) 0.0069(12)
O12 0.0334(13) 0.0614(17) 0.0250(11) 0.0133(11) 0.0102(10) 0.0011(11)
C11 0.0345(17) 0.0355(18) 0.0254(16) 0.0051(13) 0.0153(14) 0.0006(14)
C12 0.0353(19) 0.064(2) 0.0312(17) 0.0084(16) 0.0207(15) 0.0047(16)
C13 0.0293(18) 0.075(3) 0.0261(17) 0.0081(17) 0.0118(14) 0.0047(17)
C14 0.0331(18) 0.047(2) 0.0246(16) 0.0035(14) 0.0132(14) 0.0007(15)
C15 0.0336(18) 0.064(2) 0.0281(17) 0.0011(16) 0.0178(15) 0.0017(16)
C16 0.0294(17) 0.055(2) 0.0266(16) 0.0069(15) 0.0132(14) 0.0028(15)
C17 0.0395(19) 0.0354(19) 0.0262(16) 0.0076(13) 0.0189(15) 0.0046(14)
O21 0.0539(16) 0.0622(18) 0.0278(13) -0.0121(12) 0.0134(12) -0.0146(13)
O22 0.0547(17) 0.099(2) 0.0319(13) -0.0155(14) 0.0273(13) -0.0174(16)
C21 0.0339(17) 0.044(2) 0.0224(15) -0.0013(14) 0.0130(14) 0.0032(14)
C22 0.0371(19) 0.054(2) 0.0259(17) -0.0042(15) 0.0108(15) -0.0070(16)
C23 0.0353(19) 0.062(2) 0.0286(17) 0.0007(16) 0.0164(15) -0.0069(16)
C24 0.0321(18) 0.054(2) 0.0243(16) -0.0003(14) 0.0135(14) 0.0017(15)
C25 0.0310(18) 0.072(3) 0.0279(17) -0.0036(17) 0.0118(15) -0.0106(17)
C26 0.0345(18) 0.068(3) 0.0277(17) -0.0024(16) 0.0175(15) -0.0069(17)
C27 0.0379(19) 0.047(2) 0.0259(17) -0.0054(15) 0.0135(16) 0.0055(16)
O31 0.0347(13) 0.0633(17) 0.0209(11) 0.0107(11) 0.0133(10) 0.0053(11)
O32 0.0568(17) 0.0730(19) 0.0310(13) 0.0146(12) 0.0294(13) 0.0215(14)
C31 0.0332(17) 0.0400(19) 0.0195(14) 0.0030(13) 0.0136(13) 0.0004(14)
C32 0.0326(18) 0.054(2) 0.0220(16) 0.0062(14) 0.0117(14) 0.0083(15)
C33 0.0366(18) 0.057(2) 0.0254(16) 0.0038(15) 0.0188(15) 0.0106(16)
C34 0.0331(18) 0.048(2) 0.0223(16) 0.0004(14) 0.0153(14) -0.0009(14)
C35 0.0290(17) 0.071(3) 0.0219(16) 0.0071(16) 0.0112(14) 0.0079(16)
C36 0.0336(18) 0.063(2) 0.0272(17) 0.0068(15) 0.0186(15) 0.0097(16)
C37 0.0375(18) 0.042(2) 0.0244(16) 0.0030(14) 0.0175(15) -0.0011(15)
N1 0.086(3) 0.169(6) 0.087(3) -0.033(3) 0.025(3) 0.011(3)
N2 0.061(3) 0.044(3) 0.100(4) 0.000 0.040(3) 0.000
C1 0.072(3) 0.067(3) 0.095(4) -0.016(3) 0.031(3) 0.000(3)
C4 0.174(10) 0.232(13) 0.173(9) -0.095(9) 0.066(8) 0.011(9)
C5 0.109(8) 0.128(9) 0.113(7) 0.000 0.074(7) 0.000
C6 0.112(7) 0.086(6) 0.088(6) 0.000 0.061(6) 0.000
C7 0.163(8) 0.133(8) 0.134(7) 0.000 0.092(7) 0.000
C8 0.209(10) 0.153(9) 0.140(8) 0.000 0.081(7) 0.000
C9 0.206(8) 0.203(8) 0.189(7) 0.000 0.104(5) 0.000
N41 0.495(14) 0.507(15) 0.505(14) 0.000 0.236(10) 0.000
N42 0.510(13) 0.505(13) 0.511(13) -0.003(4) 0.243(7) 0.000(4)
C41 0.485(16) 0.479(19) 0.452(18) -0.003(10) 0.229(12) 0.004(10)
C44 0.497(15) 0.503(18) 0.498(18) 0.000 0.240(10) 0.000
C45 0.497(13) 0.498(13) 0.497(13) 0.000 0.240(7) 0.000
C46 0.104(7) 0.75(4) 0.220(11) 0.302(16) 0.101(8) 0.097(15)
C47 0.096(6) 0.064(4) 0.262(12) 0.035(6) 0.078(7) 0.009(4)
C48 0.069(5) 0.049(4) 0.113(6) 0.000 0.034(4) 0.000
C49 0.30(3) 0.36(4) 0.136(11) 0.000 0.089(16) 0.000
O1W 0.0349(12) 0.0557(16) 0.0296(12) 0.0005(10) 0.0189(10) 0.0038(11)
O2W 0.0350(17) 0.0403(19) 0.0239(15) 0.000 0.0175(14) 0.000

loop_
_atom_type_symbol
_atom_type_description
_atom_type_scat_dispersion_real
_atom_type_scat_dispersion_imag
_atom_type_scat_source
C C 0.0033 0.0016 'International Tables Vol C Tables 4.2.6.8 and 6.1.1.4'
H H 0.0000 0.0000 'International Tables Vol C Tables 4.2.6.8 and 6.1.1.4'
N N 0.0061 0.0033 'International Tables Vol C Tables 4.2.6.8 and 6.1.1.4'
O O 0.0106 0.0060 'International Tables Vol C Tables 4.2.6.8 and 6.1.1.4'
Mn Mn 0.3368 0.7283 'International Tables Vol C Tables 4.2.6.8 and 6.1.1.4'

loop_
_geom_angle_atom_site_label_1
_geom_angle_atom_site_label_2
_geom_angle_atom_site_label_3
_geom_angle
_geom_angle_site_symmetry_1
_geom_angle_site_symmetry_3
O11 Mn1 O12 93.89(10) . 2
O11 Mn1 O31 177.99(9) . .
O11 Mn1 O1W 90.26(9) . .
O11 Mn1 O2W 88.61(8) . .
O12 Mn1 O31 84.32(9) 2 .
O12 Mn1 O1W 90.60(9) 2 .
O12 Mn1 O2W 86.62(8) 2 .
O21 Mn1 O11 91.43(10) 7_556 .
O21 Mn1 O12 171.91(10) 7_556 2
O21 Mn1 O31 90.25(10) 7_556 .
O21 Mn1 O1W 95.47(10) 7_556 .
O21 Mn1 O2W 87.42(10) 7_556 .
O31 Mn1 O2W 90.36(7) . .
O1W Mn1 O31 90.68(8) . .
O1W Mn1 O2W 176.92(9) . .
C17 O11 Mn1 132.6(2) . .
C17 O12 Mn1 137.4(2) . 2
C12 C11 C16 119.0(3) . .
C12 C11 C17 121.2(3) . .
C16 C11 C17 119.7(3) . .
C11 C12 H12A 119.6 . .
C11 C12 C13 120.7(3) . .
C13 C12 H12A 119.6 . .
C12 C13 H13A 119.6 . .
C12 C13 C14 120.9(3) . .
C14 C13 H13A 119.6 . .
C13 C14 C24 121.4(3) . .
C15 C14 C13 117.9(3) . .
C15 C14 C24 120.7(3) . .
C14 C15 H15A 119.2 . .
C16 C15 C14 121.6(3) . .
C16 C15 H15A 119.2 . .
C11 C16 H16A 120.1 . .
C15 C16 C11 119.9(3) . .
C15 C16 H16A 120.1 . .
O11 C17 C11 115.9(3) . .
O12 C17 O11 126.2(3) . .
O12 C17 C11 117.9(3) . .
C27 O21 Mn1 156.5(3) . 7_556
C22 C21 C26 118.3(3) . .
C22 C21 C27 121.0(3) . .
C26 C21 C27 120.6(3) . .
C21 C22 H22A 119.4 . .
C21 C22 C23 121.2(3) . .
C23 C22 H22A 119.4 . .
C22 C23 H23A 119.8 . .
C24 C23 C22 120.4(3) . .
C24 C23 H23A 119.8 . .
C23 C24 C14 121.1(3) . .
C25 C24 C14 121.1(3) . .
C25 C24 C23 117.8(3) . .
C24 C25 H25A 119.4 . .
C26 C25 C24 121.2(3) . .
C26 C25 H25A 119.4 . .
C21 C26 H26A 119.5 . .
C25 C26 C21 121.0(3) . .
C25 C26 H26A 119.5 . .
O21 C27 O22 124.9(3) . .
O21 C27 C21 117.2(3) . .
O22 C27 C21 117.8(3) . .
C37 O31 Mn1 123.79(19) . .
C32 C31 C37 122.3(3) . .
C36 C31 C32 118.1(3) . .
C36 C31 C37 119.6(3) . .
C31 C32 H32A 119.8 . .
C33 C32 C31 120.4(3) . .
C33 C32 H32A 119.8 . .
C32 C33 H33A 119.2 . .
C32 C33 C34 121.6(3) . .
C34 C33 H33A 119.2 . .
C33 C34 C34 122.1(3) . 2_554
C33 C34 C35 117.4(3) . .
C35 C34 C34 120.5(3) . 2_554
C34 C35 H35A 119.2 . .
C36 C35 C34 121.5(3) . .
C36 C35 H35A 119.2 . .
C31 C36 H36A 119.5 . .
C35 C36 C31 121.0(3) . .
C35 C36 H36A 119.5 . .
O31 C37 C31 118.1(3) . .
O32 C37 O31 124.4(3) . .
O32 C37 C31 117.5(3) . .
N1 N1 C1 109.3(4) 6_565 .
N1 N1 C4 109.8(7) 6_565 .
C1 N1 C4 140.9(9) . .
C1 N2 C1 110.2(7) . 6_565
C1 N2 C5 124.7(4) 6_565 .
C1 N2 C5 124.7(4) . .
N1 C1 H1A 127.2 . .
N2 C1 N1 105.6(6) . .
N2 C1 H1A 127.2 . .
N2 C5 C6 110.3(7) . .
C7 C6 C5 110.5(9) . .
C8 C7 C6 109.4(11) . .
C7 C8 C9 110.7(15) . .
N42 N41 N42 124(7) 6_565 .
N42 N41 C41 90(3) 6_565 6_565
N42 N41 C41 90(3) . .
N42 N41 C41 125(5) 6_565 .
N42 N41 C41 125(5) . 6_565
N42 N41 C44 111(5) . .
N42 N41 C44 111(5) 6_565 .
N42 N41 C45 63(3) 6_565 .
N42 N41 C45 63(3) . .
C41 N41 C41 38(3) . 6_565
C44 N41 C41 21(2) . .
C44 N41 C41 21(2) . 6_565
C44 N41 C45 127(8) . .
C45 N41 C41 116(5) . .
C45 N41 C41 116(5) . 6_565
N41 N42 N42 28(3) . 6_565
N41 N42 C44 34(2) . .
N41 N42 C45 57.4(18) . .
N41 N42 C46 87(4) . 6_565
N42 N42 C44 57.0(19) 6_565 .
N42 N42 C46 68.0(15) 6_565 6_565
C44 N42 C46 88(3) . 6_565
C45 N42 N42 30.5(18) . 6_565
C45 N42 C44 79(3) . .
C45 N42 C46 42.1(15) . 6_565
C41 C41 N41 70.8(13) 6_565 .
C44 C41 N41 23(3) . .
C44 C41 C41 51(3) . 6_565
N41 C44 N42 35(2) . .
N41 C44 N42 35(2) . 6_565
N42 C44 N42 66(4) 6_565 .
C41 C44 N41 135(5) . .
C41 C44 N41 135(5) 6_565 .
C41 C44 N42 100(3) . .
C41 C44 N42 100(3) 6_565 6_565
C41 C44 N42 150(7) . 6_565
C41 C44 N42 150(7) 6_565 .
C41 C44 C41 79(6) . 6_565
N41 C45 N42 60.1(19) . .
N41 C45 N42 60.1(19) . 6_565
N41 C45 C47 133(4) . 6_565
N41 C45 C47 133(4) . .
N42 C45 N42 119(4) . 6_565
N42 C45 C47 91.9(19) 6_565 .
N42 C45 C47 91.9(19) . 6_565
N42 C45 C47 139(3) . .
N42 C45 C47 139(3) 6_565 6_565
C46 C45 N41 123(5) . .
C46 C45 N41 123(5) 6_565 .
C46 C45 N42 133(5) 6_565 6_565
C46 C45 N42 90(3) 6_565 .
C46 C45 N42 133(5) . .
C46 C45 N42 90(3) . 6_565
C46 C45 C46 46(4) . 6_565
C46 C45 C47 49(2) . 6_565
C46 C45 C47 10.6(18) . .
C46 C45 C47 10.6(18) 6_565 6_565
C46 C45 C47 49(2) 6_565 .
C47 C45 C47 49.6(7) . 6_565
N42 C46 C48 170(2) 6_565 .
C45 C46 N42 48(2) . 6_565
C45 C46 C48 137(3) . .
C47 C46 N42 132(3) . 6_565
C47 C46 C45 160(4) . .
C47 C46 C48 39.5(5) . .
C46 C47 C45 9.8(17) . .
C46 C47 C48 99.7(14) . .
C48 C47 C45 100.2(8) . .
C46 C48 C46 28(2) . 6_565
C47 C48 C46 40.8(11) 6_565 6_565
C47 C48 C46 68.5(15) . 6_565
C47 C48 C46 68.5(15) 6_565 .
C47 C48 C46 40.8(11) . .
C47 C48 C47 109.3(14) . 6_565
C47 C48 C49 125.3(7) . .
C47 C48 C49 125.3(7) 6_565 .
C49 C48 C46 166.1(11) . 6_565
C49 C48 C46 166.1(11) . .
Mn1 O2W Mn1 116.40(14) 2 .

loop_
_geom_bond_atom_site_label_1
_geom_bond_atom_site_label_2
_geom_bond_distance
_geom_bond_site_symmetry_2
Mn1 O11 2.136(2) .
Mn1 O12 2.149(2) 2
Mn1 O21 2.123(3) 7_556
Mn1 O31 2.228(2) .
Mn1 O1W 2.185(2) .
Mn1 O2W 2.2943(18) .
O11 C17 1.256(4) .
O12 Mn1 2.149(2) 2
O12 C17 1.241(4) .
C11 C12 1.378(5) .
C11 C16 1.392(4) .
C11 C17 1.507(4) .
C12 H12A 0.9300 .
C12 C13 1.377(5) .
C13 H13A 0.9300 .
C13 C14 1.389(5) .
C14 C15 1.386(5) .
C14 C24 1.482(4) .
C15 H15A 0.9300 .
C15 C16 1.373(4) .
C16 H16A 0.9300 .
O21 Mn1 2.123(3) 7_556
O21 C27 1.235(4) .
O22 C27 1.250(4) .
C21 C22 1.378(5) .
C21 C26 1.387(5) .
C21 C27 1.505(4) .
C22 H22A 0.9300 .
C22 C23 1.386(5) .
C23 H23A 0.9300 .
C23 C24 1.397(5) .
C24 C25 1.392(5) .
C25 H25A 0.9300 .
C25 C26 1.373(5) .
C26 H26A 0.9300 .
O31 C37 1.257(4) .
O32 C37 1.250(4) .
C31 C32 1.388(4) .
C31 C36 1.388(5) .
C31 C37 1.507(4) .
C32 H32A 0.9300 .
C32 C33 1.390(4) .
C33 H33A 0.9300 .
C33 C34 1.385(5) .
C34 C34 1.489(6) 2_554
C34 C35 1.389(5) .
C35 H35A 0.9300 .
C35 C36 1.377(4) .
C36 H36A 0.9300 .
N1 N1 1.268(14) 6_565
N1 C1 1.350(9) .
N1 C4 1.411(12) .
N2 C1 1.318(6) .
N2 C1 1.318(6) 6_565
N2 C5 1.520(11) .
C1 H1A 0.9300 .
C5 C6 1.478(13) .
C6 C7 1.527(14) .
C7 C8 1.544(18) .
C8 C9 1.50(2) .
N41 N42 1.306(19) .
N41 N42 1.306(19) 6_565
N41 C41 2.25(6) 6_565
N41 C41 2.25(6) .
N41 C44 1.26(2) .
N41 C45 1.27(2) .
N42 N42 2.30(7) 6_565
N42 C44 2.12(6) .
N42 C45 1.34(6) .
N42 C46 1.81(4) 6_565
C41 C41 1.48(8) 6_565
C41 C44 1.17(5) .
C44 N42 2.12(6) 6_565
C44 C41 1.17(5) 6_565
C45 N42 1.34(6) 6_565
C45 C46 1.21(2) .
C45 C46 1.21(2) 6_565
C45 C47 2.48(3) .
C45 C47 2.48(3) 6_565
C46 N42 1.81(4) 6_565
C46 C47 1.31(3) .
C46 C48 1.978(14) .
C47 C48 1.277(11) .
C48 C46 1.978(14) 6_565
C48 C47 1.277(11) 6_565
C48 C49 1.51(2) .
O2W Mn1 2.2943(18) 2

loop_
_geom_torsion_atom_site_label_1
_geom_torsion_atom_site_label_2
_geom_torsion_atom_site_label_3
_geom_torsion_atom_site_label_4
_geom_torsion
_geom_torsion_site_symmetry_1
_geom_torsion_site_symmetry_4
Mn1 O11 C17 O12 29.5(6) . .
Mn1 O11 C17 C11 -150.1(2) . .
Mn1 O12 C17 O11 -48.8(5) 2 .
Mn1 O12 C17 C11 130.8(3) 2 .
Mn1 O21 C27 O22 -63.8(8) 7_556 .
Mn1 O21 C27 C21 118.2(6) 7_556 .
Mn1 O31 C37 O32 33.6(5) . .
Mn1 O31 C37 C31 -145.4(2) . .
O11 Mn1 O31 C37 35(3) . .
O11 Mn1 O2W Mn1 -51.02(8) . 2
O12 Mn1 O11 C17 -67.6(3) 2 .
O12 Mn1 O31 C37 62.0(3) 2 .
O12 Mn1 O2W Mn1 42.96(7) 2 2
C11 C12 C13 C14 0.2(6) . .
C12 C11 C16 C15 1.4(5) . .
C12 C11 C17 O11 -6.3(5) . .
C12 C11 C17 O12 174.1(3) . .
C12 C13 C14 C15 0.3(6) . .
C12 C13 C14 C24 -178.1(4) . .
C13 C14 C15 C16 0.0(6) . .
C13 C14 C24 C23 36.7(5) . .
C13 C14 C24 C25 -144.0(4) . .
C14 C15 C16 C11 -0.9(6) . .
C14 C24 C25 C26 -175.1(4) . .
C15 C14 C24 C23 -141.7(4) . .
C15 C14 C24 C25 37.6(5) . .
C16 C11 C12 C13 -1.0(6) . .
C16 C11 C17 O11 169.3(3) . .
C16 C11 C17 O12 -10.3(5) . .
C17 C11 C12 C13 174.6(4) . .
C17 C11 C16 C15 -174.3(3) . .
O21 Mn1 O11 C17 106.3(3) 7_556 .
O21 Mn1 O31 C37 -112.0(3) 7_556 .
O21 Mn1 O2W Mn1 -142.52(7) 7_556 2
C21 C22 C23 C24 -0.1(6) . .
C22 C21 C26 C25 -2.1(6) . .
C22 C21 C27 O21 -4.8(5) . .
C22 C21 C27 O22 177.0(4) . .
C22 C23 C24 C14 175.9(3) . .
C22 C23 C24 C25 -3.4(6) . .
C23 C24 C25 C26 4.2(6) . .
C24 C14 C15 C16 178.5(4) . .
C24 C25 C26 C21 -1.4(6) . .
C26 C21 C22 C23 2.9(6) . .
C26 C21 C27 O21 177.7(4) . .
C26 C21 C27 O22 -0.5(5) . .
C27 C21 C22 C23 -174.7(3) . .
C27 C21 C26 C25 175.4(3) . .
O31 Mn1 O11 C17 -40(3) . .
O31 Mn1 O2W Mn1 127.25(7) . 2
C31 C32 C33 C34 0.0(6) . .
C32 C31 C36 C35 1.6(6) . .
C32 C31 C37 O31 -7.5(5) . .
C32 C31 C37 O32 173.4(3) . .
C32 C33 C34 C34 180.0(3) . 2_554
C32 C33 C34 C35 0.1(6) . .
C33 C34 C35 C36 0.6(6) . .
C34 C34 C35 C36 -179.2(3) 2_554 .
C34 C35 C36 C31 -1.5(6) . .
C36 C31 C32 C33 -0.8(5) . .
C36 C31 C37 O31 170.6(3) . .
C36 C31 C37 O32 -8.5(5) . .
C37 C31 C32 C33 177.3(3) . .
C37 C31 C36 C35 -176.6(3) . .
N1 N1 C1 N2 0.3(5) 6_565 .
N2 C5 C6 C7 180.000(2) . .
C1 N2 C1 N1 -0.5(8) 6_565 .
C1 N2 C5 C6 -85.6(6) 6_565 .
C1 N2 C5 C6 85.6(6) . .
C4 N1 C1 N2 178.0(10) . .
C5 N2 C1 N1 -172.8(7) . .
C5 C6 C7 C8 180.000(2) . .
C6 C7 C8 C9 180.000(5) . .
N41 N42 C44 N42 23(6) . 6_565
N41 N42 C44 C41 175(10) . .
N41 N42 C44 C41 91(11) . 6_565
N41 N42 C45 N42 12(7) . 6_565
N41 N42 C45 C46 -109(8) . .
N41 N42 C45 C46 -129(6) . 6_565
N41 N42 C45 C47 -140(5) . 6_565
N41 N42 C45 C47 -122(7) . .
N41 C41 C44 N42 55(11) . 6_565
N41 C41 C44 N42 -4(8) . .
N41 C41 C44 C41 145(15) . 6_565
N41 C45 C46 N42 54(3) . 6_565
N41 C45 C46 C47 152(7) . .
N41 C45 C46 C48 -138(3) . .
N41 C45 C47 C46 -32(8) . .
N41 C45 C47 C48 -121(3) . .
N42 N41 N42 C44 -135(12) 6_565 .
N42 N41 N42 C45 -13(8) 6_565 .
N42 N41 N42 C46 -45(8) 6_565 6_565
N42 N41 C41 C41 -26(4) 6_565 6_565
N42 N41 C41 C41 -159(4) . 6_565
N42 N41 C41 C44 174(13) . .
N42 N41 C41 C44 -54(11) 6_565 .
N42 N41 C44 N42 141(10) 6_565 .
N42 N41 C44 N42 -141(10) . 6_565
N42 N41 C44 C41 135(9) 6_565 .
N42 N41 C44 C41 -7(14) . .
N42 N41 C44 C41 -135(9) . 6_565
N42 N41 C44 C41 7(14) 6_565 6_565
N42 N41 C45 N42 168(7) 6_565 .
N42 N41 C45 N42 -168(7) . 6_565
N42 N41 C45 C46 -124(5) 6_565 6_565
N42 N41 C45 C46 68(5) . 6_565
N42 N41 C45 C46 124(5) . .
N42 N41 C45 C46 -68(5) 6_565 .
N42 N41 C45 C47 -131(4) 6_565 6_565
N42 N41 C45 C47 131(4) . .
N42 N41 C45 C47 -62(5) 6_565 .
N42 N41 C45 C47 62(5) . 6_565
N42 N42 C44 N41 -23(6) 6_565 .
N42 N42 C44 C41 152(7) 6_565 .
N42 N42 C44 C41 67(9) 6_565 6_565
N42 N42 C45 N41 -12(7) 6_565 .
N42 N42 C45 C46 -122(11) 6_565 .
N42 N42 C45 C46 -141(8) 6_565 6_565
N42 N42 C45 C47 -134(11) 6_565 .
N42 N42 C45 C47 -152(7) 6_565 6_565
N42 C45 C46 N42 132(9) . 6_565
N42 C45 C46 C47 -130(10) . .
N42 C45 C46 C47 98(9) 6_565 .
N42 C45 C46 C48 168(2) 6_565 .
N42 C45 C46 C48 -60(9) . .
N42 C45 C47 C46 -82(9) 6_565 .
N42 C45 C47 C46 59(11) . .
N42 C45 C47 C48 -29(6) . .
N42 C45 C47 C48 -170(3) 6_565 .
N42 C46 C47 C45 79(9) 6_565 .
N42 C46 C47 C48 172.9(18) 6_565 .
N42 C46 C48 C46 146(11) 6_565 6_565
N42 C46 C48 C47 -33(11) 6_565 .
N42 C46 C48 C47 146(11) 6_565 6_565
N42 C46 C48 C49 -29(13) 6_565 .
C41 N41 N42 N42 133(9) . 6_565
C41 N41 N42 N42 117(10) 6_565 6_565
C41 N41 N42 C44 -2(5) . .
C41 N41 N42 C44 -18(5) 6_565 .
C41 N41 N42 C45 120(4) . .
C41 N41 N42 C45 104(6) 6_565 .
C41 N41 N42 C46 72(4) 6_565 6_565
C41 N41 N42 C46 88(2) . 6_565
C41 N41 C41 C44 -28(12) 6_565 .
C41 N41 C44 N42 -7(14) 6_565 6_565
C41 N41 C44 N42 135(9) 6_565 .
C41 N41 C44 N42 -135(9) . 6_565
C41 N41 C44 N42 7(14) . .
C41 N41 C44 C41 -128(21) . 6_565
C41 N41 C44 C41 128(21) 6_565 .
C41 N41 C45 N42 118(5) . 6_565
C41 N41 C45 N42 -75(3) . .
C41 N41 C45 N42 -118(5) 6_565 .
C41 N41 C45 N42 75(3) 6_565 6_565
C41 N41 C45 C46 49(3) . .
C41 N41 C45 C46 7(5) 6_565 .
C41 N41 C45 C46 -49(3) 6_565 6_565
C41 N41 C45 C46 -7(5) . 6_565
C41 N41 C45 C47 13(4) 6_565 .
C41 N41 C45 C47 56(2) . .
C41 N41 C45 C47 -13(4) . 6_565
C41 N41 C45 C47 -56(2) 6_565 6_565
C41 C41 C44 N41 -145(15) 6_565 .
C41 C41 C44 N42 -149(7) 6_565 .
C41 C41 C44 N42 -91(10) 6_565 6_565
C44 N41 N42 N42 135(12) . 6_565
C44 N41 N42 C45 122(8) . .
C44 N41 N42 C46 91(6) . 6_565
C44 N41 C41 C41 28(12) . 6_565
C44 N41 C45 N42 96(4) . 6_565
C44 N41 C45 N42 -96(4) . .
C44 N41 C45 C46 28(3) . .
C44 N41 C45 C46 -28(3) . 6_565
C44 N41 C45 C47 -35(3) . 6_565
C44 N41 C45 C47 35(3) . .
C44 N42 C45 N41 29(4) . .
C44 N42 C45 N42 41(7) . 6_565
C44 N42 C45 C46 -81(6) . .
C44 N42 C45 C46 -100(4) . 6_565
C44 N42 C45 C47 -93(5) . .
C44 N42 C45 C47 -111(2) . 6_565
C45 N41 N42 N42 13(8) . 6_565
C45 N41 N42 C44 -122(8) . .
C45 N41 N42 C46 -31(3) . 6_565
C45 N41 C41 C41 -100(2) . 6_565
C45 N41 C41 C44 -127(12) . .
C45 N41 C44 N42 71(5) . .
C45 N41 C44 N42 -71(5) . 6_565
C45 N41 C44 C41 64(11) . .
C45 N41 C44 C41 -64(11) . 6_565
C45 N42 C44 N41 -47(6) . .
C45 N42 C44 N42 -23(3) . 6_565
C45 N42 C44 C41 44(10) . 6_565
C45 N42 C44 C41 129(6) . .
C45 C46 C47 C48 93(9) . .
C45 C46 C48 C46 30(5) . 6_565
C45 C46 C48 C47 -149(5) . .
C45 C46 C48 C47 30(5) . 6_565
C45 C46 C48 C49 -145(7) . .
C45 C47 C48 C46 9.5(16) . 6_565
C45 C47 C48 C46 10.0(17) . .
C45 C47 C48 C47 8.6(18) . 6_565
C45 C47 C48 C49 -169(2) . .
C46 N42 C44 N41 -88(7) 6_565 .
C46 N42 C44 N42 -65(2) 6_565 6_565
C46 N42 C44 C41 87(6) 6_565 .
C46 N42 C44 C41 3(10) 6_565 6_565
C46 N42 C45 N41 129(6) 6_565 .
C46 N42 C45 N42 141(8) 6_565 6_565
C46 N42 C45 C46 20(3) 6_565 .
C46 N42 C45 C47 -10.5(18) 6_565 6_565
C46 N42 C45 C47 7(3) 6_565 .
C46 C45 C46 N42 160(4) 6_565 6_565
C46 C45 C46 C47 -102(9) 6_565 .
C46 C45 C46 C48 -32(5) 6_565 .
C46 C45 C47 C46 69(10) 6_565 .
C46 C45 C47 C48 -88(9) . .
C46 C45 C47 C48 -19(3) 6_565 .
C46 C47 C48 C46 -0.4(4) . 6_565
C46 C47 C48 C47 -1.4(13) . 6_565
C46 C47 C48 C49 -178.8(14) . .
C47 C45 C46 N42 -98(9) . 6_565
C47 C45 C46 N42 174(2) 6_565 6_565
C47 C45 C46 C47 -88(8) 6_565 .
C47 C45 C46 C48 70(8) . .
C47 C45 C46 C48 -18(3) 6_565 .
C47 C45 C47 C46 83(9) 6_565 .
C47 C45 C47 C48 -5.4(11) 6_565 .
C47 C46 C48 C46 179.2(8) . 6_565
C47 C46 C48 C47 178.6(13) . 6_565
C47 C46 C48 C49 4(5) . .
C48 C46 C47 C45 -93(9) . .
O1W Mn1 O11 C17 -158.2(3) . .
O1W Mn1 O31 C37 152.6(3) . .
O1W Mn1 O2W Mn1 17.4(12) . 2
O2W Mn1 O11 C17 18.9(3) . .
O2W Mn1 O31 C37 -24.5(3) . .
